data_7014710
loop_
_publ_author_name
'Kume, Shoko'
'Nishihara, Hiroshi'

_publ_section_title
;
 Synchronized motion and electron transfer of a redox-active rotor.
;
_journal_issue 10
_journal_name_full 'Dalton transactions (Cambridge, England : 2003)'
_journal_page_first 2299
_journal_page_last 2305
_journal_paper_doi 10.1039/c0dt01084g
_journal_volume 40
_journal_year 2011
_chemical_formula_sum 'C66 H48 B Cl2 Cu F4 Fe N5'
_chemical_formula_weight 1188.19
_space_group_IT_number 2
_symmetry_space_group_name_Hall '-P 1'
_symmetry_space_group_name_H-M 'P -1'
_audit_creation_date 2010-08-14T20:58:22-00:00
_audit_creation_method 'WinGX routine CIF_UPDATE'
_cell_angle_alpha 83.368(5)
_cell_angle_beta 88.056(5)
_cell_angle_gamma 75.878(5)
_cell_formula_units_Z 2
_cell_length_a 11.667(5)
_cell_length_b 14.676(5)
_cell_length_c 16.178(5)
_cell_measurement_temperature 113
_cell_volume 2668.3(17)
_computing_structure_refinement 'SHELXL-97 (Sheldrick, 1997)'
_diffrn_ambient_temperature 113
_diffrn_measured_fraction_theta_full 0.955
_diffrn_measured_fraction_theta_max 0.955
_diffrn_radiation_type MoK\a
_diffrn_radiation_wavelength 0.71073
_diffrn_reflns_av_R_equivalents 0.0442
_diffrn_reflns_limit_h_max 15
_diffrn_reflns_limit_h_min -15
_diffrn_reflns_limit_k_max 18
_diffrn_reflns_limit_k_min -19
_diffrn_reflns_limit_l_max 20
_diffrn_reflns_limit_l_min -19
_diffrn_reflns_number 20915
_diffrn_reflns_theta_full 27.45
_diffrn_reflns_theta_max 27.45
_diffrn_reflns_theta_min 3
_exptl_absorpt_coefficient_mu 0.834
_exptl_absorpt_correction_T_max 0.9469
_exptl_absorpt_correction_T_min 0.7926
_exptl_absorpt_correction_type numerical
_exptl_crystal_colour Red
_exptl_crystal_density_diffrn 1.479
_exptl_crystal_density_method 'not measured'
_exptl_crystal_description Platelet
_exptl_crystal_F_000 1218
_exptl_crystal_size_max 0.4000
_exptl_crystal_size_mid 0.2000
_exptl_crystal_size_min 0.0500
_refine_diff_density_max 1.534
_refine_diff_density_min -0.884
_refine_ls_extinction_method none
_refine_ls_goodness_of_fit_ref 1.058
_refine_ls_hydrogen_treatment constr
_refine_ls_matrix_type full
_refine_ls_number_parameters 713
_refine_ls_number_reflns 11637
_refine_ls_number_restraints 70
_refine_ls_restrained_S_all 1.074
_refine_ls_R_factor_gt 0.0961
_refine_ls_shift/su_max 0
_refine_ls_structure_factor_coef Fsqd
_refine_ls_weighting_details 'calc w=1/[\s^2^(Fo^2^)+(0.1499P)^2^+1.7782P] where P=(Fo^2^+2Fc^2^)/3'
_refine_ls_weighting_scheme calc
_refine_ls_wR_factor_ref 0.2968
_reflns_number_gt 7127
_reflns_number_total 11637
_reflns_threshold_expression >2sigma(I)
_cod_data_source_file C0DT01084G.TXT
_cod_data_source_block 100124cu(anth)(olefc)pxy2
_cod_depositor_comments
;
The following automatic conversions were performed:
'_exptl_absorpt_correction_type' value 'Numerical' changed to 'numerical'
according to '/home/saulius/struct/CIF-dictionaries/cif_core.dic'
dictionary named 'cif_core.dic' version 2.4.1 from 2010-06-29.

Automatic conversion script
Id: cif_fix_enum 1555 2011-01-17 13:19:09Z saulius 
;
_cod_original_sg_symbol_H-M P-1
_cod_database_code 7014710

loop_
_symmetry_equiv_pos_as_xyz
'x, y, z'
'-x, -y, -z'

loop_
_atom_site_label
_atom_site_type_symbol
_atom_site_fract_x
_atom_site_fract_y
_atom_site_fract_z
_atom_site_U_iso_or_equiv
_atom_site_adp_type
_atom_site_occupancy
_atom_site_calc_flag
_atom_site_refinement_flags
_atom_site_disorder_group
_atom_site_disorder_assembly
Cu01 Cu 0.75059(6) 0.14488(5) 0.73215(4) 0.0398(2) Uani 1 d . . .
Fe02 Fe 0.55528(8) -0.45363(6) 0.73280(6) 0.0508(3) Uani 1 d . . .
Cl2 Cl 0.0635(2) 0.67239(16) 0.79779(14) 0.0860(6) Uani 1 d . . .
Cl1 Cl 0.1095(3) 0.47996(17) 0.75475(14) 0.0996(8) Uani 1 d . . .
N2 N 0.6434(4) 0.2090(3) 0.8231(3) 0.0369(10) Uani 1 d . . .
N3 N 0.6949(4) 0.1556(4) 0.6133(3) 0.0461(11) Uani 1 d . . .
N1 N 0.8649(4) 0.2072(3) 0.7794(3) 0.0421(11) Uani 1 d . . .
N4 N 0.7574(4) 0.0064(3) 0.7256(3) 0.0419(11) Uani 1 d . . .
N5 N 0.6921(5) -0.0903(4) 0.6357(3) 0.0521(13) Uani 1 d . . .
C012 C 0.9976(5) 0.2289(5) 0.5993(4) 0.0494(15) Uani 1 d . . .
C013 C 0.7031(5) 0.2503(4) 0.8730(3) 0.0375(11) Uani 1 d . . .
C015 C 0.8877(5) 0.2962(4) 0.8947(4) 0.0429(13) Uani 1 d . . .
C016 C 1.0037(5) 0.2959(5) 0.8662(4) 0.0500(15) Uani 1 d . . .
H016 H 1.0511 0.3241 0.8949 0.06 Uiso 1 calc R . .
C017 C 0.9516(6) 0.3290(5) 0.5967(4) 0.0539(15) Uani 1 d . . .
H017 H 0.9307 0.3562 0.646 0.065 Uiso 1 calc R . .
C018 C 1.0303(6) 0.1891(5) 0.5212(4) 0.0551(16) Uani 1 d . . .
C019 C 0.4681(5) 0.1643(4) 0.7857(3) 0.0417(12) Uani 1 d . . .
C020 C 1.0748(5) 0.0917(6) 0.5241(4) 0.0603(19) Uani 1 d . . .
H020 H 1.0976 0.0661 0.4744 0.072 Uiso 1 calc R . .
C021 C 0.4674(5) 0.0682(5) 0.8075(4) 0.0471(14) Uani 1 d . . .
C022 C 0.7205(6) 0.3389(5) 0.9888(4) 0.0492(14) Uani 1 d . . .
H022 H 0.6873 0.3676 1.0352 0.059 Uiso 1 calc R . .
C023 C 0.8356(6) 0.3389(5) 0.9663(4) 0.0499(15) Uani 1 d . . .
H023 H 0.8796 0.3669 0.998 0.06 Uiso 1 calc R . .
C024 C 1.0545(5) 0.0699(5) 0.6761(4) 0.0503(15) Uani 1 d . . .
C025 C 0.6519(5) 0.2955(4) 0.9420(3) 0.0433(13) Uani 1 d . . .
C026 C 0.5239(6) 0.0158(5) 0.8804(4) 0.0564(16) Uani 1 d . . .
H026 H 0.5647 0.0443 0.9141 0.068 Uiso 1 calc R . .
C027 C 0.5288(5) 0.2124(4) 0.8412(3) 0.0381(12) Uani 1 d . . .
C028 C 1.0870(5) 0.0303(5) 0.5979(4) 0.0550(17) Uani 1 d . . .
C029 C 1.1316(6) -0.0693(6) 0.5996(5) 0.0641(19) Uani 1 d . . .
H029 H 1.1546 -0.0949 0.5499 0.077 Uiso 1 calc R . .
C030 C 0.4095(6) 0.0214(5) 0.7550(4) 0.0591(18) Uani 1 d . . .
C031 C 0.9747(5) 0.2105(4) 0.7539(4) 0.0448(13) Uani 1 d . . .
C032 C 0.5310(6) 0.2990(4) 0.9586(4) 0.0473(14) Uani 1 d . . .
H032 H 0.4928 0.3292 1.003 0.057 Uiso 1 calc R . .
C033 C 0.4111(5) 0.2150(5) 0.7130(4) 0.0480(14) Uani 1 d . . .
C034 C 0.8221(5) 0.2501(4) 0.8497(3) 0.0399(12) Uani 1 d . . .
C035 C 0.9990(8) 0.9103(7) 0.9839(5) 0.081(2) Uani 1 d . . .
H035 H 0.9989 0.8499 0.9718 0.097 Uiso 1 calc R . .
C036 C 0.4699(5) 0.2565(4) 0.9078(4) 0.0472(14) Uani 1 d . . .
H036 H 0.3907 0.2577 0.9182 0.057 Uiso 1 calc R . .
C037 C 1.0456(5) 0.2544(5) 0.7971(4) 0.0555(16) Uani 1 d . . .
H037 H 1.1215 0.2549 0.7779 0.067 Uiso 1 calc R . .
C038 C 0.7270(6) -0.1650(5) 0.6894(4) 0.0535(15) Uani 1 d . . .
C039 C 0.3534(5) 0.1640(5) 0.6598(4) 0.0533(16) Uani 1 d . . .
C040 C 0.5857(7) 0.1547(6) 0.4635(4) 0.069(2) Uani 1 d . . .
H040 H 0.5461 0.155 0.4145 0.083 Uiso 1 calc R . .
C041 C 1.0670(6) 0.0065(5) 0.7500(4) 0.0554(16) Uani 1 d . . .
H041 H 1.0456 0.0303 0.8006 0.066 Uiso 1 calc R . .
C042 C 1.0113(5) 0.1691(5) 0.6734(4) 0.0473(14) Uani 1 d . . .
C044 C 1.1414(7) -0.1279(6) 0.6717(5) 0.071(2) Uani 1 d . . .
H044 H 1.1684 -0.1929 0.6714 0.085 Uiso 1 calc R . .
C045 C 0.6135(6) 0.0737(6) 0.5183(4) 0.0623(18) Uani 1 d . . .
H045 H 0.5951 0.0185 0.5061 0.075 Uiso 1 calc R . .
C046 C 0.7081(5) -0.0073(4) 0.6549(3) 0.0423(13) Uani 1 d . . .
C047 C 0.7767(6) -0.1592(5) 0.7627(5) 0.0631(19) Uani 1 d . . .
H047 H 0.8001 -0.2127 0.8008 0.076 Uiso 1 calc R . .
C048 C 0.6705(5) 0.0760(5) 0.5934(4) 0.0465(14) Uani 1 d . . .
C049 C 0.7054(6) -0.4229(5) 0.6833(4) 0.0580(17) Uani 1 d . . .
C050 C 0.3558(6) 0.0709(5) 0.6835(5) 0.0612(19) Uani 1 d . . .
H050 H 0.3192 0.0396 0.6496 0.073 Uiso 1 calc R . .
C051 C 0.7062(7) -0.2528(5) 0.6628(5) 0.0655(19) Uani 1 d . . .
H051 H 0.669 -0.248 0.612 0.079 Uiso 1 calc R . .
C052 C 1.1091(7) -0.0875(5) 0.7492(5) 0.0663(19) Uani 1 d . . .
H052 H 1.1176 -0.1269 0.799 0.08 Uiso 1 calc R . .
C053 C 1.0169(7) 0.2513(6) 0.4467(5) 0.068(2) Uani 1 d . . .
H053 H 1.039 0.2266 0.3965 0.081 Uiso 1 calc R . .
C054 C 0.4051(5) 0.3110(5) 0.6890(4) 0.0534(16) Uani 1 d . . .
H054 H 0.444 0.343 0.7207 0.064 Uiso 1 calc R . .
C055 C 0.7323(6) -0.5133(5) 0.7296(4) 0.0549(15) Uani 1 d . . .
H055 H 0.7818 -0.5314 0.7756 0.066 Uiso 1 calc R . .
C056 C 0.4247(6) -0.3391(5) 0.7560(4) 0.0586(17) Uani 1 d . . .
H056 H 0.4063 -0.2815 0.7226 0.07 Uiso 1 calc R . .
C057 C 0.2873(6) 0.3096(6) 0.5707(4) 0.0644(19) Uani 1 d . . .
H057 H 0.2435 0.3423 0.5249 0.077 Uiso 1 calc R . .
C058 C 0.6246(6) -0.4265(5) 0.6175(4) 0.0591(17) Uani 1 d . . .
H058 H 0.5921 -0.3773 0.5772 0.071 Uiso 1 calc R . .
C059 C 0.3747(7) -0.4167(6) 0.7500(5) 0.072(2) Uani 1 d . . .
H059 H 0.3177 -0.4201 0.7124 0.086 Uiso 1 calc R . .
C060 C 0.6683(6) 0.2328(5) 0.5566(4) 0.0575(16) Uani 1 d . . .
H060 H 0.6862 0.2879 0.5695 0.069 Uiso 1 calc R . .
C061 C 0.9384(7) 0.3846(6) 0.5228(5) 0.069(2) Uani 1 d . . .
H061 H 0.9065 0.4493 0.5219 0.082 Uiso 1 calc R . .
C062 C 0.4584(8) -0.1225(6) 0.8517(6) 0.079(2) Uani 1 d . . .
H062 H 0.4548 -0.1847 0.8676 0.095 Uiso 1 calc R . .
C063 C 0.5193(7) -0.0755(5) 0.9017(5) 0.0673(19) Uani 1 d . . .
H063 H 0.5566 -0.1083 0.95 0.081 Uiso 1 calc R . .
C064 C 0.3428(6) 0.3598(6) 0.6193(4) 0.0653(19) Uani 1 d . . .
H064 H 0.3378 0.4239 0.605 0.078 Uiso 1 calc R . .
C065 C 1.1036(7) 0.9433(7) 0.9709(5) 0.079(3) Uani 1 d . . .
C066 C 0.7927(6) -0.0705(5) 0.7807(4) 0.0522(15) Uani 1 d . . .
H066 H 0.8274 -0.0658 0.8305 0.063 Uiso 1 calc R . .
C067 C 0.5073(7) -0.3643(5) 0.8214(4) 0.0595(17) Uani 1 d . . .
H067 H 0.5528 -0.3259 0.8383 0.071 Uiso 1 calc R . .
C1 C 0.0904(7) 0.5512(5) 0.8360(5) 0.069(2) Uani 1 d . . .
H1A H 0.1608 0.5338 0.8702 0.083 Uiso 1 calc R . .
H1B H 0.0244 0.5405 0.8707 0.083 Uiso 1 calc R . .
C069 C 0.4060(7) -0.0748(6) 0.7807(6) 0.073(2) Uani 1 d . . .
H069 H 0.3668 -0.1052 0.7477 0.087 Uiso 1 calc R . .
C070 C 0.6047(6) -0.5182(5) 0.6262(4) 0.0548(16) Uani 1 d . . .
H070 H 0.5561 -0.5401 0.5929 0.066 Uiso 1 calc R . .
C071 C 0.5096(7) -0.4559(5) 0.8568(5) 0.0660(19) Uani 1 d . . .
H071 H 0.5563 -0.4888 0.9012 0.079 Uiso 1 calc R . .
C072 C 0.6720(6) -0.5708(5) 0.6947(4) 0.0539(15) Uani 1 d . . .
H072 H 0.6754 -0.6338 0.7134 0.065 Uiso 1 calc R . .
C073 C 0.7885(8) 0.9277(9) 1.0319(6) 0.112(4) Uani 1 d . . .
H07A H 0.7268 0.9757 1.0529 0.168 Uiso 1 calc R . .
H07B H 0.8068 0.8733 1.0726 0.168 Uiso 1 calc R . .
H07C H 0.7627 0.9102 0.9816 0.168 Uiso 1 calc R . .
C074 C 0.2946(6) 0.2162(6) 0.5876(4) 0.065(2) Uani 1 d . . .
H074 H 0.2607 0.1856 0.5514 0.078 Uiso 1 calc R . .
C075 C 0.7363(6) -0.3378(5) 0.7054(5) 0.0606(17) Uani 1 d . . .
H075 H 0.7807 -0.344 0.7533 0.073 Uiso 1 calc R . .
C076 C 0.4300(7) -0.4896(5) 0.8140(5) 0.069(2) Uani 1 d . . .
H076 H 0.4148 -0.5492 0.8248 0.083 Uiso 1 calc R . .
C077 C 0.8990(7) 0.9658(7) 1.0137(5) 0.072(2) Uani 1 d . . .
B1 B 0.7921(6) 0.6212(5) 0.9598(5) 0.063(2) Uiso 1 d D . .
C079 C 0.9732(8) 0.3448(7) 0.4461(5) 0.079(2) Uani 1 d . . .
H079 H 0.9653 0.3839 0.396 0.095 Uiso 1 calc R . .
C081 C 0.6161(8) 0.2348(6) 0.4811(4) 0.071(2) Uani 1 d . . .
H081 H 0.6021 0.2888 0.4431 0.085 Uiso 1 calc R . .
F4 F 0.7335(11) 0.7063(7) 0.9433(8) 0.125(5) Uiso 0.565(9) d PD 1 A
F1 F 0.8124(13) 0.5696(10) 0.8903(8) 0.121(8) Uiso 0.565(9) d PD 1 A
F2 F 0.7254(6) 0.5666(4) 1.0156(4) 0.055(2) Uiso 0.565(9) d PD 1 A
F3 F 0.8980(6) 0.6055(6) 0.9990(5) 0.079(3) Uiso 0.565(9) d PD 1 A
F11 F 0.8900(9) 0.6737(8) 0.9557(7) 0.094(4) Uiso 0.435(9) d PD 2 A
F13 F 0.7755(10) 0.6083(9) 1.0443(6) 0.096(4) Uiso 0.435(9) d PD 2 A
F12 F 0.7006(7) 0.7013(5) 0.9265(5) 0.040(2) Uiso 0.435(9) d PD 2 A
F14 F 0.8217(10) 0.5615(8) 0.9010(8) 0.054(4) Uiso 0.435(9) d PD 2 A

loop_
_atom_site_aniso_label
_atom_site_aniso_U_11
_atom_site_aniso_U_22
_atom_site_aniso_U_33
_atom_site_aniso_U_23
_atom_site_aniso_U_13
_atom_site_aniso_U_12
Cu01 0.0425(4) 0.0440(4) 0.0384(4) -0.0130(3) 0.0028(3) -0.0172(3)
Fe02 0.0572(6) 0.0448(5) 0.0530(6) -0.0101(4) 0.0058(4) -0.0157(4)
Cl2 0.0941(16) 0.0710(13) 0.0875(15) -0.0069(11) 0.0002(12) -0.0107(11)
Cl1 0.155(2) 0.0841(15) 0.0769(14) -0.0187(12) 0.0316(14) -0.0620(16)
N2 0.040(2) 0.038(2) 0.036(2) -0.0060(19) 0.0023(18) -0.0150(19)
N3 0.047(3) 0.051(3) 0.039(3) -0.010(2) 0.001(2) -0.007(2)
N1 0.044(3) 0.045(3) 0.042(3) -0.014(2) 0.008(2) -0.016(2)
N4 0.041(2) 0.045(3) 0.044(3) -0.010(2) 0.010(2) -0.017(2)
N5 0.046(3) 0.054(3) 0.064(3) -0.020(3) 0.012(2) -0.024(2)
C012 0.038(3) 0.072(4) 0.046(3) -0.013(3) 0.008(2) -0.026(3)
C013 0.042(3) 0.042(3) 0.030(3) -0.003(2) 0.001(2) -0.013(2)
C015 0.045(3) 0.045(3) 0.044(3) -0.012(2) -0.002(2) -0.016(2)
C016 0.047(3) 0.064(4) 0.045(3) -0.014(3) -0.003(3) -0.023(3)
C017 0.053(4) 0.064(4) 0.049(4) -0.010(3) 0.011(3) -0.023(3)
C018 0.043(3) 0.078(5) 0.054(4) -0.018(3) 0.009(3) -0.032(3)
C019 0.036(3) 0.052(3) 0.043(3) -0.019(3) 0.006(2) -0.015(2)
C020 0.041(3) 0.091(5) 0.062(4) -0.039(4) 0.012(3) -0.028(3)
C021 0.041(3) 0.056(4) 0.052(3) -0.018(3) 0.008(3) -0.022(3)
C022 0.057(4) 0.055(4) 0.042(3) -0.017(3) 0.003(3) -0.020(3)
C023 0.058(4) 0.062(4) 0.038(3) -0.016(3) -0.003(3) -0.025(3)
C024 0.036(3) 0.063(4) 0.062(4) -0.027(3) 0.001(3) -0.022(3)
C025 0.046(3) 0.046(3) 0.040(3) -0.006(2) 0.002(2) -0.016(3)
C026 0.055(4) 0.057(4) 0.063(4) -0.017(3) 0.009(3) -0.021(3)
C027 0.041(3) 0.044(3) 0.033(3) -0.009(2) 0.000(2) -0.015(2)
C028 0.038(3) 0.073(4) 0.062(4) -0.032(4) 0.007(3) -0.019(3)
C029 0.048(4) 0.077(5) 0.077(5) -0.039(4) -0.002(3) -0.018(3)
C030 0.050(4) 0.074(5) 0.063(4) -0.033(4) 0.018(3) -0.025(3)
C031 0.040(3) 0.053(3) 0.047(3) -0.007(3) 0.005(2) -0.022(3)
C032 0.055(4) 0.055(4) 0.036(3) -0.013(3) 0.005(3) -0.020(3)
C033 0.033(3) 0.072(4) 0.044(3) -0.016(3) 0.002(2) -0.018(3)
C034 0.049(3) 0.040(3) 0.035(3) -0.006(2) 0.001(2) -0.016(2)
C035 0.083(6) 0.089(6) 0.062(5) 0.012(4) -0.009(4) -0.011(5)
C036 0.047(3) 0.056(4) 0.044(3) -0.014(3) 0.003(3) -0.019(3)
C037 0.038(3) 0.079(5) 0.056(4) -0.013(3) 0.009(3) -0.026(3)
C038 0.049(3) 0.054(4) 0.064(4) -0.020(3) 0.016(3) -0.021(3)
C039 0.040(3) 0.080(5) 0.044(3) -0.023(3) 0.006(3) -0.016(3)
C040 0.060(4) 0.089(6) 0.050(4) -0.004(4) -0.021(3) -0.002(4)
C041 0.051(4) 0.057(4) 0.062(4) -0.019(3) -0.005(3) -0.015(3)
C042 0.034(3) 0.066(4) 0.050(3) -0.023(3) 0.008(2) -0.020(3)
C044 0.065(5) 0.059(4) 0.094(6) -0.030(4) -0.003(4) -0.015(4)
C045 0.050(4) 0.088(5) 0.057(4) -0.026(4) 0.001(3) -0.024(4)
C046 0.040(3) 0.053(3) 0.041(3) -0.018(3) 0.009(2) -0.019(3)
C047 0.061(4) 0.053(4) 0.069(5) 0.010(3) 0.015(4) -0.011(3)
C048 0.040(3) 0.062(4) 0.043(3) -0.021(3) 0.003(2) -0.016(3)
C049 0.058(4) 0.061(4) 0.063(4) -0.024(3) 0.020(3) -0.025(3)
C050 0.047(4) 0.080(5) 0.071(5) -0.037(4) 0.016(3) -0.032(3)
C051 0.069(5) 0.070(5) 0.061(4) -0.011(4) 0.004(4) -0.020(4)
C052 0.065(4) 0.057(4) 0.077(5) -0.018(4) -0.012(4) -0.011(3)
C053 0.056(4) 0.095(6) 0.061(4) -0.015(4) 0.017(3) -0.035(4)
C054 0.039(3) 0.073(4) 0.050(4) -0.019(3) 0.000(3) -0.012(3)
C055 0.054(4) 0.053(4) 0.061(4) -0.009(3) 0.001(3) -0.017(3)
C056 0.060(4) 0.054(4) 0.060(4) -0.009(3) 0.007(3) -0.012(3)
C057 0.045(4) 0.098(6) 0.051(4) -0.011(4) -0.008(3) -0.015(4)
C058 0.066(4) 0.056(4) 0.053(4) 0.004(3) 0.006(3) -0.016(3)
C059 0.057(4) 0.088(6) 0.076(5) -0.024(5) 0.006(4) -0.021(4)
C060 0.070(4) 0.048(4) 0.049(4) -0.001(3) -0.002(3) -0.008(3)
C061 0.066(5) 0.071(5) 0.075(5) -0.011(4) 0.014(4) -0.029(4)
C062 0.101(7) 0.060(5) 0.091(6) -0.028(4) 0.027(5) -0.043(5)
C063 0.072(5) 0.053(4) 0.080(5) -0.018(4) 0.014(4) -0.018(4)
C064 0.055(4) 0.077(5) 0.062(4) -0.014(4) 0.001(3) -0.010(4)
C065 0.065(5) 0.104(7) 0.047(4) 0.019(4) -0.004(3) 0.007(5)
C066 0.055(4) 0.056(4) 0.045(3) -0.002(3) 0.004(3) -0.016(3)
C067 0.070(4) 0.055(4) 0.055(4) -0.023(3) 0.012(3) -0.014(3)
C1 0.069(5) 0.068(5) 0.064(4) -0.001(4) 0.013(4) -0.009(4)
C069 0.074(5) 0.065(5) 0.095(6) -0.039(5) 0.032(5) -0.039(4)
C070 0.070(4) 0.049(4) 0.051(4) -0.017(3) 0.008(3) -0.020(3)
C071 0.081(5) 0.058(4) 0.057(4) -0.013(3) 0.007(4) -0.011(4)
C072 0.060(4) 0.048(3) 0.054(4) -0.012(3) 0.010(3) -0.011(3)
C073 0.068(6) 0.173(11) 0.081(6) 0.023(7) -0.013(5) -0.017(7)
C074 0.047(4) 0.101(6) 0.057(4) -0.027(4) 0.001(3) -0.030(4)
C075 0.064(4) 0.061(4) 0.063(4) -0.008(3) 0.010(3) -0.027(3)
C076 0.086(5) 0.059(4) 0.068(5) -0.020(4) 0.031(4) -0.029(4)
C077 0.059(4) 0.099(6) 0.049(4) 0.016(4) -0.006(3) -0.011(4)
C079 0.083(6) 0.108(7) 0.058(5) -0.008(5) 0.010(4) -0.047(5)
C081 0.094(6) 0.067(5) 0.045(4) -0.010(3) -0.012(4) -0.003(4)

loop_
_atom_type_symbol
_atom_type_description
_atom_type_scat_dispersion_real
_atom_type_scat_dispersion_imag
_atom_type_scat_source
B B 0.0013 0.0007 'International Tables Vol C Tables 4.2.6.8 and 6.1.1.4'
H H 0 0 'International Tables Vol C Tables 4.2.6.8 and 6.1.1.4'
C C 0.0033 0.0016 'International Tables Vol C Tables 4.2.6.8 and 6.1.1.4'
N N 0.0061 0.0033 'International Tables Vol C Tables 4.2.6.8 and 6.1.1.4'
F F 0.0171 0.0103 'International Tables Vol C Tables 4.2.6.8 and 6.1.1.4'
Fe Fe 0.3463 0.8444 'International Tables Vol C Tables 4.2.6.8 and 6.1.1.4'
Cu Cu 0.3201 1.2651 'International Tables Vol C Tables 4.2.6.8 and 6.1.1.4'
Cl Cl 0.1484 0.1585 'International Tables Vol C Tables 4.2.6.8 and 6.1.1.4'

loop_
_geom_angle_atom_site_label_1
_geom_angle_atom_site_label_2
_geom_angle_atom_site_label_3
_geom_angle
_geom_angle_site_symmetry_1
_geom_angle_site_symmetry_3
_geom_angle_publ_flag
N1 Cu01 N3 129.4(2) . . ?
N1 Cu01 N4 131.0(2) . . ?
N3 Cu01 N4 81.5(2) . . ?
N1 Cu01 N2 81.38(18) . . ?
N3 Cu01 N2 121.82(19) . . ?
N4 Cu01 N2 116.74(18) . . ?
C067 Fe02 C049 103.8(3) . . ?
C067 Fe02 C056 40.6(3) . . ?
C049 Fe02 C056 114.8(3) . . ?
C067 Fe02 C055 113.5(3) . . ?
C049 Fe02 C055 40.7(3) . . ?
C056 Fe02 C055 147.1(3) . . ?
C067 Fe02 C058 127.9(3) . . ?
C049 Fe02 C058 42.0(3) . . ?
C056 Fe02 C058 108.5(3) . . ?
C055 Fe02 C058 68.9(3) . . ?
C067 Fe02 C071 39.9(3) . . ?
C049 Fe02 C071 124.9(3) . . ?
C056 Fe02 C071 67.8(3) . . ?
C055 Fe02 C071 105.7(3) . . ?
C058 Fe02 C071 164.9(3) . . ?
C067 Fe02 C076 67.0(3) . . ?
C049 Fe02 C076 163.5(3) . . ?
C056 Fe02 C076 67.9(3) . . ?
C055 Fe02 C076 128.6(3) . . ?
C058 Fe02 C076 154.3(3) . . ?
C071 Fe02 C076 39.5(3) . . ?
C067 Fe02 C072 147.8(3) . . ?
C049 Fe02 C072 67.9(3) . . ?
C056 Fe02 C072 171.4(3) . . ?
C055 Fe02 C072 39.9(3) . . ?
C058 Fe02 C072 67.6(3) . . ?
C071 Fe02 C072 118.0(3) . . ?
C076 Fe02 C072 112.0(3) . . ?
C067 Fe02 C059 68.0(3) . . ?
C049 Fe02 C059 150.2(3) . . ?
C056 Fe02 C059 40.4(3) . . ?
C055 Fe02 C059 169.0(3) . . ?
C058 Fe02 C059 119.4(3) . . ?
C071 Fe02 C059 68.0(3) . . ?
C076 Fe02 C059 41.1(3) . . ?
C072 Fe02 C059 133.9(3) . . ?
C067 Fe02 C070 167.6(3) . . ?
C049 Fe02 C070 69.0(3) . . ?
C056 Fe02 C070 132.0(3) . . ?
C055 Fe02 C070 68.1(3) . . ?
C058 Fe02 C070 40.2(3) . . ?
C071 Fe02 C070 152.5(3) . . ?
C076 Fe02 C070 122.4(3) . . ?
C072 Fe02 C070 40.2(3) . . ?
C059 Fe02 C070 112.9(3) . . ?
C027 N2 C013 117.8(4) . . ?
C027 N2 Cu01 130.1(4) . . ?
C013 N2 Cu01 112.1(3) . . ?
C048 N3 C060 117.5(5) . . ?
C048 N3 Cu01 113.2(4) . . ?
C060 N3 Cu01 128.9(4) . . ?
C031 N1 C034 117.4(5) . . ?
C031 N1 Cu01 129.5(4) . . ?
C034 N1 Cu01 113.1(4) . . ?
C066 N4 C046 116.0(5) . . ?
C066 N4 Cu01 131.6(4) . . ?
C046 N4 Cu01 112.2(4) . . ?
C038 N5 C046 118.0(5) . . ?
C042 C012 C017 122.5(6) . . ?
C042 C012 C018 119.3(6) . . ?
C017 C012 C018 118.2(6) . . ?
N2 C013 C025 123.6(5) . . ?
N2 C013 C034 116.5(5) . . ?
C025 C013 C034 119.8(5) . . ?
C034 C015 C016 117.1(5) . . ?
C034 C015 C023 119.1(5) . . ?
C016 C015 C023 123.7(5) . . ?
C037 C016 C015 119.7(5) . . ?
C061 C017 C012 120.4(6) . . ?
C020 C018 C053 123.6(7) . . ?
C020 C018 C012 118.0(6) . . ?
C053 C018 C012 118.4(7) . . ?
C033 C019 C021 120.6(5) . . ?
C033 C019 C027 120.0(5) . . ?
C021 C019 C027 119.4(5) . . ?
C018 C020 C028 123.4(6) . . ?
C019 C021 C026 121.6(6) . . ?
C019 C021 C030 120.0(6) . . ?
C026 C021 C030 118.4(6) . . ?
C023 C022 C025 120.8(6) . . ?
C022 C023 C015 120.5(5) . . ?
C042 C024 C041 124.3(6) . . ?
C042 C024 C028 118.0(6) . . ?
C041 C024 C028 117.7(6) . . ?
C013 C025 C032 117.2(5) . . ?
C013 C025 C022 119.4(5) . . ?
C032 C025 C022 123.3(5) . . ?
C063 C026 C021 120.9(7) . . ?
N2 C027 C036 122.8(5) . . ?
N2 C027 C019 115.7(4) . . ?
C036 C027 C019 121.5(5) . . ?
C020 C028 C029 122.6(6) . . ?
C020 C028 C024 118.7(6) . . ?
C029 C028 C024 118.7(7) . . ?
C044 C029 C028 121.8(7) . . ?
C050 C030 C021 119.1(7) . . ?
C050 C030 C069 122.3(7) . . ?
C021 C030 C069 118.6(7) . . ?
N1 C031 C037 122.0(5) . . ?
N1 C031 C042 114.3(5) . . ?
C037 C031 C042 123.6(5) . . ?
C036 C032 C025 119.2(5) . . ?
C054 C033 C019 123.7(6) . . ?
C054 C033 C039 118.4(6) . . ?
C019 C033 C039 117.9(6) . . ?
N1 C034 C015 123.3(5) . . ?
N1 C034 C013 116.4(5) . . ?
C015 C034 C013 120.2(5) . . ?
C077 C035 C065 120.9(9) . . ?
C027 C036 C032 119.3(6) . . ?
C016 C037 C031 120.4(6) . . ?
N5 C038 C047 121.1(6) . . ?
N5 C038 C051 114.1(6) . . ?
C047 C038 C051 124.8(7) . . ?
C050 C039 C074 123.5(7) . . ?
C050 C039 C033 119.1(6) . . ?
C074 C039 C033 117.4(7) . . ?
C081 C040 C045 120.1(6) . . ?
C052 C041 C024 121.9(7) . . ?
C012 C042 C024 122.6(6) . . ?
C012 C042 C031 119.0(6) . . ?
C024 C042 C031 118.3(6) . . ?
C029 C044 C052 118.9(7) . . ?
C040 C045 C048 118.7(7) . . ?
N5 C046 N4 125.8(6) . . ?
N5 C046 C048 117.5(5) . . ?
N4 C046 C048 116.6(5) . . ?
C038 C047 C066 119.4(6) . . ?
N3 C048 C045 121.6(6) . . ?
N3 C048 C046 115.2(5) . . ?
C045 C048 C046 123.2(6) . . ?
C055 C049 C058 106.8(6) . . ?
C055 C049 C075 126.3(7) . . ?
C058 C049 C075 126.1(7) . . ?
C055 C049 Fe02 70.0(4) . . ?
C058 C049 Fe02 69.5(4) . . ?
C075 C049 Fe02 118.0(5) . . ?
C039 C050 C030 123.3(6) . . ?
C075 C051 C038 125.4(7) . . ?
C041 C052 C044 120.9(7) . . ?
C079 C053 C018 122.1(7) . . ?
C064 C054 C033 122.0(6) . . ?
C072 C055 C049 108.5(6) . . ?
C072 C055 Fe02 70.8(4) . . ?
C049 C055 Fe02 69.3(4) . . ?
C067 C056 C059 108.0(7) . . ?
C067 C056 Fe02 69.4(4) . . ?
C059 C056 Fe02 70.8(4) . . ?
C074 C057 C064 123.0(7) . . ?
C070 C058 C049 107.6(6) . . ?
C070 C058 Fe02 70.6(4) . . ?
C049 C058 Fe02 68.5(4) . . ?
C056 C059 C076 106.2(7) . . ?
C056 C059 Fe02 68.8(4) . . ?
C076 C059 Fe02 69.3(4) . . ?
N3 C060 C081 123.9(7) . . ?
C017 C061 C079 120.9(8) . . ?
C069 C062 C063 118.8(7) . . ?
C026 C063 C062 121.6(8) . . ?
C054 C064 C057 118.2(8) . . ?
C077 C065 C035 118.8(8) 2_777 . ?
N4 C066 C047 119.7(6) . . ?
C071 C067 C056 109.0(7) . . ?
C071 C067 Fe02 71.1(4) . . ?
C056 C067 Fe02 70.0(4) . . ?
Cl1 C1 Cl2 111.3(4) . . ?
C062 C069 C030 121.7(7) . . ?
C058 C070 C072 107.8(6) . . ?
C058 C070 Fe02 69.2(4) . . ?
C072 C070 Fe02 69.8(4) . . ?
C076 C071 C067 108.1(7) . . ?
C076 C071 Fe02 70.2(4) . . ?
C067 C071 Fe02 69.0(4) . . ?
C055 C072 C070 109.3(6) . . ?
C055 C072 Fe02 69.3(4) . . ?
C070 C072 Fe02 70.0(4) . . ?
C057 C074 C039 121.0(7) . . ?
C051 C075 C049 125.4(7) . . ?
C071 C076 C059 108.7(7) . . ?
C071 C076 Fe02 70.2(4) . . ?
C059 C076 Fe02 69.7(4) . . ?
C035 C077 C065 120.2(8) . 2_777 ?
C035 C077 C073 120.6(10) . . ?
C065 C077 C073 119.3(9) 2_777 . ?
F4 B1 F14 122.4(11) . . ?
F4 B1 F3 118.0(8) . . ?
F14 B1 F3 100.4(8) . . ?
F4 B1 F13 100.7(9) . . ?
F14 B1 F13 133.4(10) . . ?
F3 B1 F13 70.4(6) . . ?
F4 B1 F1 113.9(9) . . ?
F14 B1 F1 8.6(11) . . ?
F3 B1 F1 106.8(8) . . ?
F13 B1 F1 140.4(10) . . ?
F4 B1 F12 20.0(7) . . ?
F14 B1 F12 108.1(8) . . ?
F3 B1 F12 137.8(7) . . ?
F13 B1 F12 107.8(7) . . ?
F1 B1 F12 99.7(9) . . ?
F4 B1 F2 111.1(8) . . ?
F14 B1 F2 98.6(8) . . ?
F3 B1 F2 103.4(6) . . ?
F13 B1 F2 45.0(6) . . ?
F1 B1 F2 102.1(8) . . ?
F12 B1 F2 102.5(6) . . ?
F4 B1 F11 78.8(8) . . ?
F14 B1 F11 104.5(8) . . ?
F3 B1 F11 46.1(5) . . ?
F13 B1 F11 100.2(7) . . ?
F1 B1 F11 104.7(9) . . ?
F12 B1 F11 95.9(6) . . ?
F2 B1 F11 144.2(7) . . ?
C053 C079 C061 120.0(8) . . ?
C040 C081 C060 118.0(7) . . ?

loop_
_geom_bond_atom_site_label_1
_geom_bond_atom_site_label_2
_geom_bond_distance
_geom_bond_site_symmetry_2
_geom_bond_publ_flag
Cu01 N1 2.007(5) . ?
Cu01 N3 2.028(5) . ?
Cu01 N4 2.029(5) . ?
Cu01 N2 2.057(4) . ?
Fe02 C067 2.028(6) . ?
Fe02 C049 2.030(7) . ?
Fe02 C056 2.036(7) . ?
Fe02 C055 2.039(7) . ?
Fe02 C058 2.043(7) . ?
Fe02 C071 2.056(7) . ?
Fe02 C076 2.056(7) . ?
Fe02 C072 2.059(6) . ?
Fe02 C059 2.061(8) . ?
Fe02 C070 2.061(6) . ?
Cl2 C1 1.770(8) . ?
Cl1 C1 1.747(8) . ?
N2 C027 1.349(7) . ?
N2 C013 1.364(7) . ?
N3 C048 1.343(8) . ?
N3 C060 1.352(8) . ?
N1 C031 1.343(7) . ?
N1 C034 1.382(7) . ?
N4 C066 1.344(8) . ?
N4 C046 1.354(7) . ?
N5 C038 1.308(9) . ?
N5 C046 1.347(7) . ?
C012 C042 1.390(9) . ?
C012 C017 1.433(9) . ?
C012 C018 1.455(9) . ?
C013 C025 1.405(8) . ?
C013 C034 1.427(8) . ?
C015 C034 1.406(8) . ?
C015 C016 1.414(8) . ?
C015 C023 1.428(8) . ?
C016 C037 1.356(9) . ?
C017 C061 1.358(10) . ?
C018 C020 1.392(10) . ?
C018 C053 1.414(10) . ?
C019 C033 1.411(9) . ?
C019 C021 1.415(8) . ?
C019 C027 1.496(7) . ?
C020 C028 1.400(10) . ?
C021 C026 1.419(9) . ?
C021 C030 1.431(9) . ?
C022 C023 1.380(9) . ?
C022 C025 1.422(8) . ?
C024 C042 1.415(9) . ?
C024 C041 1.417(10) . ?
C024 C028 1.453(9) . ?
C025 C032 1.416(8) . ?
C026 C063 1.358(9) . ?
C027 C036 1.395(8) . ?
C028 C029 1.425(10) . ?
C029 C044 1.357(11) . ?
C030 C050 1.376(11) . ?
C030 C069 1.435(10) . ?
C031 C037 1.411(8) . ?
C031 C042 1.506(8) . ?
C032 C036 1.396(8) . ?
C033 C054 1.404(9) . ?
C033 C039 1.479(8) . ?
C035 C077 1.359(12) . ?
C035 C065 1.419(13) . ?
C038 C047 1.358(10) . ?
C038 C051 1.481(10) . ?
C039 C050 1.370(10) . ?
C039 C074 1.418(10) . ?
C040 C081 1.370(11) . ?
C040 C045 1.375(11) . ?
C041 C052 1.348(9) . ?
C044 C052 1.447(10) . ?
C045 C048 1.412(9) . ?
C046 C048 1.471(9) . ?
C047 C066 1.423(9) . ?
C049 C055 1.416(10) . ?
C049 C058 1.460(10) . ?
C049 C075 1.465(9) . ?
C051 C075 1.326(10) . ?
C053 C079 1.342(12) . ?
C054 C064 1.388(10) . ?
C055 C072 1.399(9) . ?
C056 C067 1.411(10) . ?
C056 C059 1.415(10) . ?
C057 C074 1.348(11) . ?
C057 C064 1.407(10) . ?
C058 C070 1.410(9) . ?
C059 C076 1.444(11) . ?
C060 C081 1.378(10) . ?
C061 C079 1.437(11) . ?
C062 C069 1.355(12) . ?
C062 C063 1.428(11) . ?
C065 C077 1.378(13) 2_777 ?
C067 C071 1.394(10) . ?
C070 C072 1.416(9) . ?
C071 C076 1.391(11) . ?
C073 C077 1.532(13) . ?
C077 C065 1.378(13) 2_777 ?
B1 F4 1.271(12) . ?
B1 F14 1.347(13) . ?
B1 F3 1.364(9) . ?
B1 F13 1.372(10) . ?
B1 F1 1.409(10) . ?
B1 F12 1.447(9) . ?
B1 F2 1.467(8) . ?
B1 F11 1.521(10) . ?
